data_2018518
loop_
_publ_author_name
'Keller, Max'
'Bhadbhade, Mohan M.'
'Read, Roger W.'

_publ_section_title
;
 Two dibenzodiazepinone molecules with dissimilar dimeric associations and
 apparent different tautomeric forms
;
_journal_coeditor_code WQ3014
_journal_issue 6
_journal_name_full 'Acta Crystallographica Section C'
_journal_page_first o240
_journal_page_last o246
_journal_paper_doi 10.1107/S0108270112019622
_journal_volume 68
_journal_year 2012
_chemical_formula_iupac 'C26 H29 N5 O2 , C2 H6 O'
_chemical_formula_moiety 'C26 H29 N5 O2, C2 H6 O'
_chemical_formula_sum 'C28 H35 N5 O3'
_chemical_formula_weight 489.61
_chemical_name_systematic
;
1-(11-hydroxy-5<i>H</i>-dibenzo[<i>b</i>,<i>e</i>]diazepin-5-yl)-2-
{4-[3-(1<i>H</i>-imidazol-1-yl)propyl]piperidin-1-yl}ethanone ethanol
monosolvate
;
_space_group_IT_number 2
_symmetry_cell_setting triclinic
_symmetry_space_group_name_Hall '-P 1'
_symmetry_space_group_name_H-M 'P -1'
_atom_sites_solution_hydrogens geom
_atom_sites_solution_primary direct
_atom_sites_solution_secondary difmap
_audit_creation_method SHELXL97
_cell_angle_alpha 93.029(5)
_cell_angle_beta 95.427(5)
_cell_angle_gamma 93.662(5)
_cell_formula_units_Z 4
_cell_length_a 8.7319(8)
_cell_length_b 16.0343(16)
_cell_length_c 19.2802(18)
_cell_measurement_reflns_used 1679
_cell_measurement_temperature 293(2)
_cell_measurement_theta_max 17.795
_cell_measurement_theta_min 2.540
_cell_volume 2677.1(4)
_computing_cell_refinement 'APEX2 (Bruker, 2007)'
_computing_data_collection 'APEX2 (Bruker, 2007)'
_computing_data_reduction 'APEX2 (Bruker, 2007)'
_computing_molecular_graphics 'SHELXTL-Plus (Sheldrick, 2008)'
_computing_publication_material 'SHELXL97 (Sheldrick, 2008)'
_computing_structure_refinement 'SHELXL97 (Sheldrick, 2008)'
_computing_structure_solution 'SHELXS97 (Sheldrick, 2008)'
_diffrn_ambient_temperature 293(2)
_diffrn_measured_fraction_theta_full 0.990
_diffrn_measured_fraction_theta_max 0.990
_diffrn_measurement_device_type 'Bruker APEXII CCD area-detector'
_diffrn_measurement_method '\f scans, and \w scans with \k offsets'
_diffrn_radiation_monochromator graphite
_diffrn_radiation_source 'fine-focus sealed tube'
_diffrn_radiation_type MoK\a
_diffrn_radiation_wavelength 0.71073
_diffrn_reflns_av_R_equivalents 0.1426
_diffrn_reflns_av_sigmaI/netI 0.2163
_diffrn_reflns_limit_h_max 10
_diffrn_reflns_limit_h_min -9
_diffrn_reflns_limit_k_max 19
_diffrn_reflns_limit_k_min -19
_diffrn_reflns_limit_l_max 22
_diffrn_reflns_limit_l_min -22
_diffrn_reflns_number 35426
_diffrn_reflns_theta_full 25.00
_diffrn_reflns_theta_max 25.00
_diffrn_reflns_theta_min 2.41
_exptl_absorpt_coefficient_mu 0.081
_exptl_absorpt_correction_T_max 0.9938
_exptl_absorpt_correction_T_min 0.9825
_exptl_absorpt_correction_type multi-scan
_exptl_absorpt_process_details '(SADABS; Bruker, 2007)'
_exptl_crystal_colour colourless
_exptl_crystal_density_diffrn 1.215
_exptl_crystal_density_method 'not measured'
_exptl_crystal_description plate
_exptl_crystal_F_000 1048
_exptl_crystal_size_max 0.22
_exptl_crystal_size_mid 0.13
_exptl_crystal_size_min 0.08
_refine_diff_density_max 0.498
_refine_diff_density_min -0.669
_refine_ls_extinction_method none
_refine_ls_goodness_of_fit_ref 0.988
_refine_ls_hydrogen_treatment constr
_refine_ls_matrix_type full
_refine_ls_number_parameters 690
_refine_ls_number_reflns 9341
_refine_ls_number_restraints 88
_refine_ls_restrained_S_all 0.995
_refine_ls_R_factor_all 0.2457
_refine_ls_R_factor_gt 0.0856
_refine_ls_shift/su_max 0.000
_refine_ls_shift/su_mean 0.000
_refine_ls_structure_factor_coef Fsqd
_refine_ls_weighting_details 'calc w=1/[\s^2^(Fo^2^)+(0.1212P)^2^+0.0000P] where P=(Fo^2^+2Fc^2^)/3'
_refine_ls_weighting_scheme calc
_refine_ls_wR_factor_gt 0.1878
_refine_ls_wR_factor_ref 0.2699
_reflns_number_gt 3471
_reflns_number_total 9341
_reflns_threshold_expression I>2\s(I)
_cod_data_source_file wq3014.cif
_cod_data_source_block II
_cod_database_code 2018518

loop_
_symmetry_equiv_pos_as_xyz
'x, y, z'
'-x, -y, -z'

loop_
_atom_site_type_symbol
_atom_site_label
_atom_site_fract_x
_atom_site_fract_y
_atom_site_fract_z
_atom_site_U_iso_or_equiv
_atom_site_adp_type
_atom_site_calc_flag
_atom_site_refinement_flags
_atom_site_occupancy
_atom_site_symmetry_multiplicity
_atom_site_disorder_assembly
_atom_site_disorder_group
C C1A 0.2827(7) 0.2274(3) 0.4720(4) 0.0470(16) Uani d . 1 1 A .
H H1A 0.1926 0.2233 0.4419 0.056 Uiso calc R 1 1 . .
C C2A 0.2816(8) 0.1983(4) 0.5376(4) 0.0569(19) Uani d . 1 1 . .
H H2A 0.1902 0.1748 0.5516 0.068 Uiso calc R 1 1 . .
C C3A 0.4143(8) 0.2035(3) 0.5834(3) 0.0480(17) Uani d . 1 1 . .
H H3A 0.4126 0.1837 0.6278 0.058 Uiso calc R 1 1 . .
C C4A 0.5506(7) 0.2390(3) 0.5618(3) 0.0404(15) Uani d . 1 1 . .
H H4A 0.6409 0.2431 0.5918 0.048 Uiso calc R 1 1 . .
C C5A 0.5508(6) 0.2678(3) 0.4958(3) 0.0323(14) Uani d . 1 1 A .
N N2A 0.6895(5) 0.3058(3) 0.4734(2) 0.0298(11) Uani d . 1 1 . .
C C7A 0.6866(6) 0.3931(3) 0.4629(3) 0.0292(13) Uani d . 1 1 A .
C C8A 0.7850(6) 0.4510(3) 0.5034(3) 0.0327(14) Uani d . 1 1 . .
H H8A 0.8541 0.4329 0.5382 0.039 Uiso calc R 1 1 . .
C C9A 0.7821(7) 0.5360(4) 0.4930(3) 0.0404(15) Uani d . 1 1 . .
H H9A 0.8502 0.5745 0.5199 0.048 Uiso calc R 1 1 . .
C C10A 0.6774(6) 0.5623(4) 0.4425(3) 0.0385(15) Uani d . 1 1 . .
H H10A 0.6729 0.6192 0.4360 0.046 Uiso calc R 1 1 . .
C C11A 0.5792(7) 0.5055(4) 0.4014(3) 0.0430(16) Uani d . 1 1 A .
H H11A 0.5091 0.5244 0.3674 0.052 Uiso calc R 1 1 . .
C C12A 0.5836(6) 0.4201(3) 0.4103(3) 0.0308(13) Uani d . 1 1 . .
C C13A 0.4814(6) 0.3605(4) 0.3624(3) 0.0407(15) Uani d PD 0.751(4) 1 A 3
N N1A 0.4141(5) 0.2918(3) 0.3809(2) 0.0353(12) Uani d PU 0.751(4) 1 A 3
O O1A 0.4552(5) 0.3875(3) 0.2997(2) 0.0345(14) Uani d PD 0.751(4) 1 A 3
H H1A1 0.3986 0.3528 0.2751 0.052 Uiso calc PR 0.751(4) 1 A 3
C C13' 0.4141(5) 0.2918(3) 0.3809(2) 0.0353(12) Uani d PD 0.249(4) 1 A 4
N N1A' 0.4814(6) 0.3605(4) 0.3624(3) 0.0407(15) Uani d P 0.249(4) 1 A 4
O O1A' 0.3156(13) 0.2353(7) 0.3470(6) 0.036(2) Uani d PDU 0.249(4) 1 A 4
H H1A' 0.3043 0.2455 0.3057 0.054 Uiso calc PR 0.249(4) 1 A 4
O O2A 0.9346(4) 0.2999(2) 0.4447(2) 0.0434(11) Uani d . 1 1 . .
N N3A 0.6746(5) 0.1347(3) 0.4094(2) 0.0319(11) Uani d . 1 1 . .
N N4A 0.2242(7) -0.1338(3) 0.1328(2) 0.0457(13) Uani d . 1 1 . .
N N5A 0.0200(7) -0.2170(4) 0.1512(3) 0.0642(16) Uani d . 1 1 . .
C C14A 0.4168(6) 0.2627(3) 0.4507(3) 0.0360(14) Uani d . 1 1 . .
C C15A 0.8181(7) 0.2631(3) 0.4600(3) 0.0349(14) Uani d . 1 1 . .
C C16A 0.7981(6) 0.1685(3) 0.4613(3) 0.0374(15) Uani d . 1 1 . .
H H16A 0.8936 0.1444 0.4518 0.045 Uiso calc R 1 1 . .
H H16B 0.7742 0.1533 0.5073 0.045 Uiso calc R 1 1 . .
C C17A 0.7257(6) 0.1367(3) 0.3394(3) 0.0394(15) Uani d . 1 1 . .
H H17A 0.8109 0.1012 0.3362 0.047 Uiso calc R 1 1 . .
H H17B 0.7622 0.1934 0.3312 0.047 Uiso calc R 1 1 . .
C C18A 0.5965(6) 0.1071(3) 0.2841(3) 0.0395(15) Uani d . 1 1 . .
H H18A 0.6346 0.1078 0.2385 0.047 Uiso calc R 1 1 . .
H H18B 0.5145 0.1451 0.2851 0.047 Uiso calc R 1 1 . .
C C19A 0.5322(7) 0.0185(3) 0.2958(3) 0.0422(16) Uani d . 1 1 . .
H H19A 0.6156 -0.0192 0.2930 0.051 Uiso calc R 1 1 . .
C C20A 0.4845(7) 0.0199(3) 0.3700(3) 0.0432(16) Uani d . 1 1 . .
H H20A 0.4481 -0.0362 0.3801 0.052 Uiso calc R 1 1 . .
H H20B 0.3999 0.0558 0.3733 0.052 Uiso calc R 1 1 . .
C C21A 0.6175(7) 0.0513(3) 0.4241(3) 0.0412(15) Uani d . 1 1 . .
H H21A 0.5824 0.0523 0.4704 0.049 Uiso calc R 1 1 . .
H H21B 0.7000 0.0137 0.4231 0.049 Uiso calc R 1 1 . .
C C22A 0.3998(7) -0.0134(4) 0.2420(3) 0.0469(16) Uani d . 1 1 . .
H H22A 0.3237 0.0280 0.2393 0.056 Uiso calc R 1 1 . .
H H22B 0.3510 -0.0641 0.2578 0.056 Uiso calc R 1 1 . .
C C23A 0.4478(7) -0.0322(4) 0.1691(3) 0.0526(17) Uani d . 1 1 . .
H H23A 0.5013 0.0175 0.1540 0.063 Uiso calc R 1 1 . .
H H23B 0.5192 -0.0761 0.1710 0.063 Uiso calc R 1 1 . .
C C24A 0.3126(8) -0.0592(4) 0.1163(3) 0.0537(18) Uani d . 1 1 . .
H H24A 0.2446 -0.0138 0.1125 0.064 Uiso calc R 1 1 . .
H H24B 0.3505 -0.0691 0.0711 0.064 Uiso calc R 1 1 . .
C C25A 0.2757(10) -0.2108(4) 0.1446(3) 0.060(2) Uani d . 1 1 . .
H H25A 0.3766 -0.2261 0.1447 0.072 Uiso calc R 1 1 . .
C C26A 0.1514(10) -0.2602(4) 0.1561(3) 0.062(2) Uani d . 1 1 . .
H H26A 0.1539 -0.3163 0.1661 0.074 Uiso calc R 1 1 . .
C C27A 0.0702(9) -0.1425(4) 0.1378(3) 0.0523(18) Uani d . 1 1 . .
H H27A 0.0062 -0.0986 0.1321 0.063 Uiso calc R 1 1 . .
C C1B 0.2282(7) 0.4230(4) 0.1298(4) 0.0559(18) Uani d . 1 1 A .
H H1B 0.2572 0.4526 0.1723 0.067 Uiso calc R 1 1 . .
C C2B 0.1871(8) 0.4660(4) 0.0727(4) 0.066(2) Uani d . 1 1 . .
H H2B 0.1903 0.5242 0.0762 0.079 Uiso calc R 1 1 . .
C C3B 0.1396(8) 0.4222(4) 0.0082(4) 0.062(2) Uani d . 1 1 . .
H H3B 0.1073 0.4510 -0.0306 0.074 Uiso calc R 1 1 . .
C C4B 0.1416(7) 0.3362(4) 0.0030(3) 0.0493(17) Uani d . 1 1 . .
H H4B 0.1107 0.3064 -0.0392 0.059 Uiso calc R 1 1 . .
C C5B 0.1902(6) 0.2948(3) 0.0616(3) 0.0376(14) Uani d . 1 1 A .
C C7B 0.0948(7) 0.1576(3) 0.0918(3) 0.0376(15) Uani d . 1 1 A .
C C8B -0.0136(7) 0.1020(4) 0.0548(3) 0.0465(16) Uani d . 1 1 . .
H H8B -0.0180 0.0972 0.0064 0.056 Uiso calc R 1 1 . .
C C9B -0.1156(8) 0.0535(4) 0.0884(4) 0.063(2) Uani d . 1 1 . .
H H9B -0.1881 0.0167 0.0622 0.076 Uiso calc R 1 1 . .
C C10B -0.1123(9) 0.0585(4) 0.1580(5) 0.068(2) Uani d . 1 1 . .
H H10B -0.1813 0.0247 0.1798 0.082 Uiso calc R 1 1 . .
C C11B -0.0072(9) 0.1133(5) 0.1970(4) 0.061(2) Uani d . 1 1 A .
H H11B -0.0049 0.1164 0.2454 0.073 Uiso calc R 1 1 . .
C C12B 0.0990(7) 0.1659(4) 0.1640(3) 0.0411(15) Uani d . 1 1 . .
C C13B 0.2127(8) 0.2237(4) 0.2071(3) 0.0574(18) Uani d PD 0.751(4) 1 A 3
N N1B 0.2738(6) 0.2948(4) 0.1884(3) 0.0442(13) Uani d PU 0.751(4) 1 A 3
O O1B 0.2383(5) 0.1971(3) 0.2699(2) 0.0383(14) Uani d PD 0.751(4) 1 A 3
H H1B1 0.3016 0.2298 0.2933 0.057 Uiso calc PR 0.751(4) 1 A 3
C C13" 0.2738(6) 0.2948(4) 0.1884(3) 0.0442(13) Uani d PD 0.249(4) 1 A 4
N N1B' 0.2127(8) 0.2237(4) 0.2071(3) 0.0574(18) Uani d P 0.249(4) 1 A 4
O O1B' 0.3615(15) 0.3594(8) 0.2192(7) 0.046(2) Uani d PDU 0.249(4) 1 A 4
H H1B' 0.3997 0.3467 0.2573 0.070 Uiso calc PR 0.249(4) 1 A 4
O O2B 0.3131(5) 0.0925(2) 0.0165(2) 0.0523(12) Uani d . 1 1 . .
N N3B 0.5202(5) 0.2769(3) 0.0553(2) 0.0375(12) Uani d . 1 1 . .
N N4B 1.0497(6) 0.5129(3) 0.3226(2) 0.0412(12) Uani d . 1 1 . .
N N5B 1.0864(7) 0.6516(3) 0.3218(3) 0.0528(14) Uani d . 1 1 . .
C C14B 0.2278(7) 0.3372(4) 0.1263(3) 0.0433(16) Uani d . 1 1 . .
C C15B 0.3129(7) 0.1683(4) 0.0220(3) 0.0383(15) Uani d . 1 1 A .
C C16B 0.4387(7) 0.2250(4) -0.0027(3) 0.0442(16) Uani d . 1 1 . .
H H16C 0.5112 0.1914 -0.0247 0.053 Uiso calc R 1 1 . .
H H16D 0.3940 0.2606 -0.0372 0.053 Uiso calc R 1 1 . .
C C17B 0.6262(7) 0.2280(4) 0.0972(3) 0.0507(17) Uani d . 1 1 . .
H H17C 0.7088 0.2121 0.0700 0.061 Uiso calc R 1 1 . .
H H17D 0.5716 0.1772 0.1097 0.061 Uiso calc R 1 1 . .
N N2B 0.2007(5) 0.2057(3) 0.0559(2) 0.0364(12) Uani d . 1 1 . .
C C18B 0.6931(7) 0.2783(3) 0.1624(3) 0.0444(16) Uani d . 1 1 . .
H H18C 0.7679 0.2462 0.1878 0.053 Uiso calc R 1 1 . .
H H18D 0.6113 0.2880 0.1920 0.053 Uiso calc R 1 1 . .
C C19B 0.7707(6) 0.3621(3) 0.1476(3) 0.0413(15) Uani d . 1 1 . .
H H19B 0.8623 0.3510 0.1238 0.050 Uiso calc R 1 1 . .
C C20B 0.6622(7) 0.4058(4) 0.0982(3) 0.0528(18) Uani d . 1 1 . .
H H20C 0.5769 0.4233 0.1229 0.063 Uiso calc R 1 1 . .
H H20D 0.7164 0.4557 0.0839 0.063 Uiso calc R 1 1 . .
C C21B 0.5992(8) 0.3527(4) 0.0343(3) 0.0580(19) Uani d . 1 1 . .
H H21C 0.5278 0.3835 0.0056 0.070 Uiso calc R 1 1 . .
H H21D 0.6826 0.3383 0.0070 0.070 Uiso calc R 1 1 . .
C C22B 0.8233(7) 0.4160(4) 0.2141(3) 0.0445(16) Uani d . 1 1 . .
H H22C 0.8690 0.4689 0.2011 0.053 Uiso calc R 1 1 . .
H H22D 0.7330 0.4280 0.2376 0.053 Uiso calc R 1 1 . .
C C23B 0.9374(7) 0.3789(4) 0.2654(3) 0.0484(17) Uani d . 1 1 . .
H H23C 1.0308 0.3706 0.2432 0.058 Uiso calc R 1 1 . .
H H23D 0.8948 0.3244 0.2764 0.058 Uiso calc R 1 1 . .
C C24B 0.9792(8) 0.4314(4) 0.3327(3) 0.0601(19) Uani d . 1 1 . .
H H24C 0.8867 0.4381 0.3560 0.072 Uiso calc R 1 1 . .
H H24D 1.0496 0.4019 0.3630 0.072 Uiso calc R 1 1 . .
C C25B 1.1952(7) 0.5309(4) 0.3047(3) 0.0469(16) Uani d . 1 1 . .
H H25B 1.2666 0.4925 0.2947 0.056 Uiso calc R 1 1 . .
C C26B 1.2157(8) 0.6147(4) 0.3043(3) 0.0517(17) Uani d . 1 1 . .
H H26B 1.3053 0.6437 0.2936 0.062 Uiso calc R 1 1 . .
C C27B 0.9903(7) 0.5877(4) 0.3321(3) 0.0499(17) Uani d . 1 1 . .
H H27B 0.8911 0.5937 0.3446 0.060 Uiso calc R 1 1 . .
C C1E 0.5884(19) 0.6271(9) 0.2102(9) 0.096(4) Uani d PDU 0.50 1 B 1
H H1E1 0.5591 0.6178 0.1610 0.145 Uiso calc PR 0.50 1 B 1
H H1E2 0.4977 0.6252 0.2348 0.145 Uiso calc PR 0.50 1 B 1
H H1E3 0.6535 0.5844 0.2258 0.145 Uiso calc PR 0.50 1 B 1
C C2E 0.6696(13) 0.7068(8) 0.2237(6) 0.138(3) Uani d PDU 0.50 1 B 1
H H2E1 0.7602 0.7006 0.2558 0.166 Uiso calc PR 0.50 1 B 1
H H2E2 0.6044 0.7437 0.2471 0.166 Uiso calc PR 0.50 1 B 1
O O1E 0.718(4) 0.7464(16) 0.1638(13) 0.118(5) Uani d PDU 0.50 1 B 1
H H1E 0.7618 0.7923 0.1760 0.177 Uiso calc R 1 1 B 1
C C1E' 0.693(3) 0.6339(11) 0.1834(10) 0.127(5) Uani d PDU 0.50 1 C 2
H H1E4 0.7545 0.6481 0.1466 0.190 Uiso calc PR 0.50 1 C 2
H H1E5 0.5948 0.6083 0.1637 0.190 Uiso calc PR 0.50 1 C 2
H H1E6 0.7445 0.5955 0.2125 0.190 Uiso calc PR 0.50 1 C 2
C C2E' 0.6696(13) 0.7068(8) 0.2237(6) 0.138(3) Uani d PDU 0.50 1 C 2
H H2E3 0.7445 0.7157 0.2644 0.166 Uiso calc PR 0.50 1 C 2
H H2E4 0.5662 0.7062 0.2382 0.166 Uiso calc PR 0.50 1 C 2
O O1E' 0.694(4) 0.7673(18) 0.1731(14) 0.114(5) Uani d PDU 0.50 1 C 2
O O1F 0.0465(6) 0.8115(3) 0.3772(2) 0.0778(15) Uani d . 1 1 . .
H H1F 0.0494 0.7663 0.3555 0.117 Uiso calc R 1 1 . .
C C1F 0.0436(12) 0.9543(6) 0.3619(6) 0.145(5) Uani d . 1 1 . .
H H1F1 0.0642 0.9943 0.3281 0.218 Uiso calc R 1 1 . .
H H1F2 0.1122 0.9671 0.4036 0.218 Uiso calc R 1 1 . .
H H1F3 -0.0611 0.9565 0.3728 0.218 Uiso calc R 1 1 . .
C C2F 0.0664(13) 0.8736(5) 0.3344(4) 0.117(4) Uani d . 1 1 . .
H H2F1 -0.0040 0.8616 0.2926 0.140 Uiso calc R 1 1 . .
H H2F2 0.1704 0.8736 0.3207 0.140 Uiso calc R 1 1 . .

loop_
_atom_site_aniso_label
_atom_site_aniso_U_11
_atom_site_aniso_U_22
_atom_site_aniso_U_33
_atom_site_aniso_U_12
_atom_site_aniso_U_13
_atom_site_aniso_U_23
C1A 0.025(4) 0.042(4) 0.073(5) 0.000(3) 0.009(3) -0.007(3)
C2A 0.034(4) 0.042(4) 0.099(6) 0.001(3) 0.030(4) 0.000(4)
C3A 0.047(5) 0.045(4) 0.055(4) 0.007(3) 0.023(4) 0.000(3)
C4A 0.036(4) 0.044(4) 0.042(4) 0.002(3) 0.012(3) -0.005(3)
C5A 0.022(3) 0.042(3) 0.033(4) 0.002(3) 0.007(3) -0.003(3)
N2A 0.017(3) 0.036(3) 0.037(3) 0.003(2) 0.004(2) 0.001(2)
C7A 0.018(3) 0.043(4) 0.027(3) 0.005(3) 0.005(3) -0.001(3)
C8A 0.023(3) 0.043(4) 0.032(3) 0.004(3) 0.002(3) 0.001(3)
C9A 0.037(4) 0.047(4) 0.037(4) 0.002(3) 0.009(3) -0.003(3)
C10A 0.027(4) 0.043(4) 0.047(4) 0.007(3) 0.010(3) -0.002(3)
C11A 0.033(4) 0.057(4) 0.043(4) 0.022(3) 0.006(3) 0.013(3)
C12A 0.022(3) 0.044(4) 0.026(3) 0.008(3) 0.002(3) -0.004(3)
C13A 0.022(3) 0.059(4) 0.040(4) 0.009(3) 0.002(3) -0.013(3)
N1A 0.032(3) 0.045(3) 0.028(3) 0.005(2) -0.001(2) -0.008(2)
O1A 0.033(3) 0.034(3) 0.032(3) -0.002(2) -0.009(2) -0.002(2)
C13' 0.032(3) 0.045(3) 0.028(3) 0.005(2) -0.001(2) -0.008(2)
N1A' 0.022(3) 0.059(4) 0.040(4) 0.009(3) 0.002(3) -0.013(3)
O1A' 0.034(5) 0.051(5) 0.022(4) 0.007(4) -0.004(4) -0.009(4)
O2A 0.019(2) 0.049(3) 0.066(3) 0.0053(19) 0.014(2) 0.012(2)
N3A 0.026(3) 0.035(3) 0.037(3) 0.002(2) 0.011(2) 0.005(2)
N4A 0.061(4) 0.044(3) 0.032(3) 0.007(3) 0.000(3) 0.004(2)
N5A 0.087(5) 0.053(4) 0.048(4) -0.011(4) -0.004(3) 0.000(3)
C14A 0.020(3) 0.039(3) 0.048(4) 0.008(3) 0.005(3) -0.012(3)
C15A 0.027(4) 0.044(4) 0.034(4) 0.012(3) -0.002(3) 0.006(3)
C16A 0.035(4) 0.037(4) 0.042(4) 0.009(3) 0.010(3) 0.005(3)
C17A 0.038(4) 0.038(3) 0.045(4) 0.004(3) 0.011(3) 0.009(3)
C18A 0.036(4) 0.044(4) 0.039(4) 0.004(3) 0.007(3) 0.002(3)
C19A 0.053(4) 0.033(3) 0.045(4) 0.008(3) 0.020(3) 0.005(3)
C20A 0.045(4) 0.042(4) 0.044(4) -0.006(3) 0.018(3) 0.006(3)
C21A 0.039(4) 0.041(4) 0.047(4) 0.007(3) 0.013(3) 0.007(3)
C22A 0.045(4) 0.047(4) 0.049(4) 0.000(3) 0.012(3) -0.002(3)
C23A 0.058(5) 0.049(4) 0.050(4) -0.002(3) 0.009(4) -0.003(3)
C24A 0.078(5) 0.035(4) 0.049(4) -0.003(3) 0.012(4) 0.005(3)
C25A 0.098(6) 0.041(4) 0.044(4) 0.020(4) 0.009(4) 0.003(3)
C26A 0.099(7) 0.040(4) 0.047(5) 0.002(5) 0.006(4) 0.008(3)
C27A 0.062(5) 0.051(5) 0.041(4) 0.011(4) -0.006(4) -0.006(3)
C1B 0.048(5) 0.055(5) 0.062(5) -0.004(4) 0.005(4) -0.013(4)
C2B 0.063(5) 0.042(4) 0.093(6) -0.002(4) 0.025(5) -0.015(4)
C3B 0.063(5) 0.038(4) 0.087(6) 0.007(3) 0.011(4) 0.013(4)
C4B 0.045(4) 0.054(4) 0.049(4) 0.010(3) 0.002(3) 0.008(3)
C5B 0.035(4) 0.036(3) 0.042(4) 0.006(3) 0.001(3) -0.005(3)
C7B 0.039(4) 0.038(3) 0.036(4) 0.012(3) 0.004(3) 0.002(3)
C8B 0.039(4) 0.050(4) 0.051(4) 0.007(3) 0.003(3) 0.008(3)
C9B 0.043(5) 0.061(5) 0.089(6) 0.018(4) 0.012(4) 0.007(4)
C10B 0.054(5) 0.055(5) 0.100(7) 0.014(4) 0.026(5) 0.010(5)
C11B 0.070(5) 0.077(5) 0.050(4) 0.050(4) 0.037(4) 0.025(4)
C12B 0.041(4) 0.050(4) 0.034(4) 0.021(3) 0.002(3) -0.001(3)
C13B 0.057(5) 0.073(5) 0.044(4) 0.041(4) -0.003(4) -0.008(4)
N1B 0.027(3) 0.073(4) 0.032(3) 0.013(3) -0.002(2) -0.012(3)
O1B 0.040(3) 0.038(3) 0.032(3) -0.010(2) -0.009(3) -0.003(2)
C13" 0.027(3) 0.073(4) 0.032(3) 0.013(3) -0.002(2) -0.012(3)
N1B' 0.057(5) 0.073(5) 0.044(4) 0.041(4) -0.003(4) -0.008(4)
O1B' 0.031(5) 0.078(5) 0.030(5) 0.017(4) -0.006(4) -0.005(4)
O2B 0.055(3) 0.039(3) 0.067(3) 0.010(2) 0.022(2) -0.001(2)
N3B 0.035(3) 0.039(3) 0.039(3) 0.005(2) 0.002(2) 0.003(2)
N4B 0.032(3) 0.053(3) 0.039(3) 0.003(3) 0.004(2) 0.005(2)
N5B 0.055(4) 0.058(4) 0.047(3) 0.017(3) 0.007(3) 0.004(3)
C14B 0.036(4) 0.047(4) 0.046(4) 0.005(3) 0.003(3) -0.016(3)
C15B 0.037(4) 0.042(4) 0.036(4) 0.012(3) 0.001(3) -0.002(3)
C16B 0.043(4) 0.050(4) 0.042(4) 0.006(3) 0.017(3) 0.006(3)
C17B 0.036(4) 0.044(4) 0.073(5) 0.013(3) 0.005(3) 0.003(3)
N2B 0.038(3) 0.041(3) 0.030(3) 0.000(2) 0.006(2) -0.002(2)
C18B 0.035(4) 0.037(4) 0.060(4) 0.003(3) -0.007(3) 0.009(3)
C19B 0.029(4) 0.043(4) 0.054(4) 0.000(3) 0.010(3) 0.015(3)
C20B 0.058(5) 0.040(4) 0.059(4) -0.009(3) 0.002(4) 0.013(3)
C21B 0.063(5) 0.050(4) 0.060(5) -0.017(4) 0.002(4) 0.014(3)
C22B 0.036(4) 0.049(4) 0.050(4) 0.003(3) 0.007(3) 0.008(3)
C23B 0.034(4) 0.053(4) 0.058(4) -0.004(3) -0.002(3) 0.012(3)
C24B 0.050(5) 0.071(5) 0.058(5) -0.008(4) -0.004(4) 0.020(4)
C25B 0.027(4) 0.064(5) 0.049(4) 0.009(3) 0.003(3) -0.007(3)
C26B 0.044(4) 0.061(5) 0.049(4) -0.006(4) 0.016(3) -0.009(3)
C27B 0.035(4) 0.074(5) 0.041(4) 0.010(4) 0.003(3) 0.008(4)
C1E 0.090(9) 0.107(8) 0.104(9) 0.040(7) 0.031(7) 0.035(7)
C2E 0.124(5) 0.175(6) 0.114(5) 0.004(5) -0.008(4) 0.042(5)
O1E 0.101(10) 0.164(10) 0.085(7) -0.013(9) -0.017(6) 0.049(8)
C1E' 0.127(10) 0.142(8) 0.113(10) 0.026(9) -0.017(8) 0.043(7)
C2E' 0.124(5) 0.175(6) 0.114(5) 0.004(5) -0.008(4) 0.042(5)
O1E' 0.088(9) 0.155(8) 0.098(8) 0.002(8) -0.014(7) 0.049(7)
O1F 0.090(4) 0.066(3) 0.078(4) 0.001(3) 0.028(3) -0.014(3)
C1F 0.137(9) 0.098(8) 0.232(13) 0.060(7) 0.105(9) 0.081(8)
C2F 0.227(12) 0.068(6) 0.061(6) -0.015(7) 0.061(7) 0.015(5)

loop_
_atom_type_symbol
_atom_type_description
_atom_type_scat_dispersion_real
_atom_type_scat_dispersion_imag
_atom_type_scat_source
C C 0.0033 0.0016 'International Tables Vol C Tables 4.2.6.8 and 6.1.1.4'
H H 0.0000 0.0000 'International Tables Vol C Tables 4.2.6.8 and 6.1.1.4'
N N 0.0061 0.0033 'International Tables Vol C Tables 4.2.6.8 and 6.1.1.4'
O O 0.0106 0.0060 'International Tables Vol C Tables 4.2.6.8 and 6.1.1.4'

loop_
_geom_angle_atom_site_label_1
_geom_angle_atom_site_label_2
_geom_angle_atom_site_label_3
_geom_angle
C2A C1A C14A 120.2(6)
C2A C1A H1A 119.9
C14A C1A H1A 119.9
C1A C2A C3A 121.0(6)
C1A C2A H2A 119.5
C3A C2A H2A 119.5
C2A C3A C4A 118.9(6)
C2A C3A H3A 120.6
C4A C3A H3A 120.6
C5A C4A C3A 119.7(6)
C5A C4A H4A 120.2
C3A C4A H4A 120.2
C4A C5A C14A 120.8(5)
C4A C5A N2A 120.2(5)
C14A C5A N2A 118.9(5)
C15A N2A C7A 120.4(4)
C15A N2A C5A 124.6(4)
C7A N2A C5A 114.9(4)
C8A C7A C12A 119.6(5)
C8A C7A N2A 121.1(5)
C12A C7A N2A 119.3(5)
C7A C8A C9A 121.0(5)
C7A C8A H8A 119.5
C9A C8A H8A 119.5
C10A C9A C8A 119.1(6)
C10A C9A H9A 120.4
C8A C9A H9A 120.4
C11A C10A C9A 120.7(6)
C11A C10A H10A 119.6
C9A C10A H10A 119.6
C10A C11A C12A 120.6(5)
C10A C11A H11A 119.7
C12A C11A H11A 119.7
C11A C12A C7A 118.9(5)
C11A C12A C13A 118.9(5)
C7A C12A C13A 122.2(5)
N1A C13A O1A 122.5(5)
N1A C13A C12A 124.4(5)
O1A C13A C12A 112.9(5)
C13A N1A C14A 126.9(5)
C13A O1A H1A1 109.5
C21A N3A C16A 111.9(4)
C21A N3A C17A 111.6(4)
C16A N3A C17A 110.3(4)
C27A N4A C25A 105.1(6)
C27A N4A C24A 126.9(5)
C25A N4A C24A 128.0(6)
C27A N5A C26A 103.3(6)
C1A C14A C5A 119.4(6)
C1A C14A N1A 118.7(5)
C5A C14A N1A 121.9(5)
O2A C15A N2A 121.1(5)
O2A C15A C16A 123.2(5)
N2A C15A C16A 115.6(5)
N3A C16A C15A 110.7(4)
N3A C16A H16A 109.5
C15A C16A H16A 109.5
N3A C16A H16B 109.5
C15A C16A H16B 109.5
H16A C16A H16B 108.1
N3A C17A C18A 111.4(5)
N3A C17A H17A 109.3
C18A C17A H17A 109.3
N3A C17A H17B 109.3
C18A C17A H17B 109.3
H17A C17A H17B 108.0
C17A C18A C19A 111.3(5)
C17A C18A H18A 109.4
C19A C18A H18A 109.4
C17A C18A H18B 109.4
C19A C18A H18B 109.4
H18A C18A H18B 108.0
C22A C19A C20A 112.0(5)
C22A C19A C18A 113.2(5)
C20A C19A C18A 106.9(4)
C22A C19A H19A 108.2
C20A C19A H19A 108.2
C18A C19A H19A 108.2
C19A C20A C21A 112.1(5)
C19A C20A H20A 109.2
C21A C20A H20A 109.2
C19A C20A H20B 109.2
C21A C20A H20B 109.2
H20A C20A H20B 107.9
N3A C21A C20A 110.1(4)
N3A C21A H21A 109.6
C20A C21A H21A 109.6
N3A C21A H21B 109.6
C20A C21A H21B 109.6
H21A C21A H21B 108.2
C19A C22A C23A 114.3(5)
C19A C22A H22A 108.7
C23A C22A H22A 108.7
C19A C22A H22B 108.7
C23A C22A H22B 108.7
H22A C22A H22B 107.6
C24A C23A C22A 112.8(5)
C24A C23A H23A 109.0
C22A C23A H23A 109.0
C24A C23A H23B 109.0
C22A C23A H23B 109.0
H23A C23A H23B 107.8
N4A C24A C23A 114.2(5)
N4A C24A H24A 108.7
C23A C24A H24A 108.7
N4A C24A H24B 108.7
C23A C24A H24B 108.7
H24A C24A H24B 107.6
C26A C25A N4A 106.4(7)
C26A C25A H25A 126.8
N4A C25A H25A 126.8
C25A C26A N5A 111.1(6)
C25A C26A H26A 124.4
N5A C26A H26A 124.4
N5A C27A N4A 114.1(6)
N5A C27A H27A 122.9
N4A C27A H27A 122.9
C2B C1B C14B 121.7(6)
C2B C1B H1B 119.1
C14B C1B H1B 119.1
C1B C2B C3B 119.9(6)
C1B C2B H2B 120.1
C3B C2B H2B 120.1
C4B C3B C2B 119.4(7)
C4B C3B H3B 120.3
C2B C3B H3B 120.3
C3B C4B C5B 119.1(6)
C3B C4B H4B 120.4
C5B C4B H4B 120.4
C4B C5B C14B 121.6(6)
C4B C5B N2B 119.5(5)
C14B C5B N2B 118.8(5)
C8B C7B C12B 119.5(6)
C8B C7B N2B 119.8(5)
C12B C7B N2B 120.7(5)
C9B C8B C7B 121.0(6)
C9B C8B H8B 119.5
C7B C8B H8B 119.5
C10B C9B C8B 121.1(7)
C10B C9B H9B 119.4
C8B C9B H9B 119.4
C9B C10B C11B 120.0(7)
C9B C10B H10B 120.0
C11B C10B H10B 120.0
C10B C11B C12B 120.6(7)
C10B C11B H11B 119.7
C12B C11B H11B 119.7
C7B C12B C11B 117.8(6)
C7B C12B C13B 122.4(6)
C11B C12B C13B 119.8(6)
N1B C13B O1B 123.2(6)
N1B C13B C12B 126.3(6)
O1B C13B C12B 110.4(6)
C13B N1B C14B 126.6(5)
C13B O1B H1B1 109.5
C21B N3B C16B 113.9(4)
C21B N3B C17B 111.1(5)
C16B N3B C17B 110.6(5)
C27B N4B C25B 105.2(5)
C27B N4B C24B 127.8(6)
C25B N4B C24B 126.9(5)
C27B N5B C26B 103.7(5)
C1B C14B C5B 118.0(6)
C1B C14B N1B 119.4(6)
C5B C14B N1B 122.5(5)
O2B C15B N2B 120.2(5)
O2B C15B C16B 122.4(5)
N2B C15B C16B 117.3(5)
N3B C16B C15B 111.1(4)
N3B C16B H16C 109.4
C15B C16B H16C 109.4
N3B C16B H16D 109.4
C15B C16B H16D 109.4
H16C C16B H16D 108.0
N3B C17B C18B 110.3(5)
N3B C17B H17C 109.6
C18B C17B H17C 109.6
N3B C17B H17D 109.6
C18B C17B H17D 109.6
H17C C17B H17D 108.1
C15B N2B C7B 120.9(5)
C15B N2B C5B 122.9(5)
C7B N2B C5B 116.0(4)
C17B C18B C19B 112.9(5)
C17B C18B H18C 109.0
C19B C18B H18C 109.0
C17B C18B H18D 109.0
C19B C18B H18D 109.0
H18C C18B H18D 107.8
C20B C19B C18B 108.7(5)
C20B C19B C22B 112.1(5)
C18B C19B C22B 112.3(5)
C20B C19B H19B 107.8
C18B C19B H19B 107.8
C22B C19B H19B 107.8
C21B C20B C19B 113.8(5)
C21B C20B H20C 108.8
C19B C20B H20C 108.8
C21B C20B H20D 108.8
C19B C20B H20D 108.8
H20C C20B H20D 107.7
N3B C21B C20B 109.2(5)
N3B C21B H21C 109.8
C20B C21B H21C 109.9
N3B C21B H21D 109.8
C20B C21B H21D 109.8
H21C C21B H21D 108.3
C23B C22B C19B 116.0(5)
C23B C22B H22C 108.3
C19B C22B H22C 108.3
C23B C22B H22D 108.3
C19B C22B H22D 108.3
H22C C22B H22D 107.4
C22B C23B C24B 114.6(5)
C22B C23B H23C 108.6
C24B C23B H23C 108.6
C22B C23B H23D 108.6
C24B C23B H23D 108.6
H23C C23B H23D 107.6
N4B C24B C23B 113.3(5)
N4B C24B H24C 108.9
C23B C24B H24C 108.9
N4B C24B H24D 108.9
C23B C24B H24D 108.9
H24C C24B H24D 107.7
C26B C25B N4B 107.0(5)
C26B C25B H25B 126.5
N4B C25B H25B 126.5
C25B C26B N5B 110.7(6)
C25B C26B H26B 124.7
N5B C26B H26B 124.7
N5B C27B N4B 113.4(6)
N5B C27B H27B 123.3
N4B C27B H27B 123.3
C1E C2E O1E 115.7(18)
C1E C2E H2E1 108.4
O1E C2E H2E1 108.4
C1E C2E H2E2 108.4
O1E C2E H2E2 108.4
H2E1 C2E H2E2 107.4
H1E4 C1E' H1E5 109.5
H1E4 C1E' H1E6 109.5
H1E5 C1E' H1E6 109.5
C2F O1F H1F 109.5
C2F C1F H1F1 109.5
C2F C1F H1F2 109.5
H1F1 C1F H1F2 109.5
C2F C1F H1F3 109.5
H1F1 C1F H1F3 109.5
H1F2 C1F H1F3 109.5
O1F C2F C1F 115.8(7)
O1F C2F H2F1 108.3
C1F C2F H2F1 108.3
O1F C2F H2F2 108.3
C1F C2F H2F2 108.3
H2F1 C2F H2F2 107.4

loop_
_geom_bond_atom_site_label_1
_geom_bond_atom_site_label_2
_geom_bond_distance
C1A C2A 1.372(8)
C1A C14A 1.375(7)
C1A H1A 0.9300
C2A C3A 1.383(8)
C2A H2A 0.9300
C3A C4A 1.395(8)
C3A H3A 0.9300
C4A C5A 1.375(7)
C4A H4A 0.9300
C5A C14A 1.385(7)
C5A N2A 1.435(6)
N2A C15A 1.389(6)
N2A C7A 1.427(6)
C7A C8A 1.380(7)
C7A C12A 1.396(7)
C8A C9A 1.388(7)
C8A H8A 0.9300
C9A C10A 1.374(7)
C9A H9A 0.9300
C10A C11A 1.374(8)
C10A H10A 0.9300
C11A C12A 1.393(7)
C11A H11A 0.9300
C12A C13A 1.484(7)
C13A N1A 1.299(7)
C13A O1A 1.309(6)
N1A C14A 1.446(7)
O1A H1A1 0.8200
O1A' H1A' 0.8200
O2A C15A 1.212(6)
N3A C21A 1.449(6)
N3A C16A 1.455(6)
N3A C17A 1.462(6)
N4A C27A 1.356(8)
N4A C25A 1.363(7)
N4A C24A 1.449(7)
N5A C27A 1.294(7)
N5A C26A 1.375(8)
C15A C16A 1.518(7)
C16A H16A 0.9700
C16A H16B 0.9700
C17A C18A 1.511(7)
C17A H17A 0.9700
C17A H17B 0.9700
C18A C19A 1.529(7)
C18A H18A 0.9700
C18A H18B 0.9700
C19A C22A 1.522(8)
C19A C20A 1.526(7)
C19A H19A 0.9800
C20A C21A 1.528(7)
C20A H20A 0.9700
C20A H20B 0.9700
C21A H21A 0.9700
C21A H21B 0.9700
C22A C23A 1.523(7)
C22A H22A 0.9700
C22A H22B 0.9700
C23A C24A 1.510(8)
C23A H23A 0.9700
C23A H23B 0.9700
C24A H24A 0.9700
C24A H24B 0.9700
C25A C26A 1.345(9)
C25A H25A 0.9300
C26A H26A 0.9300
C27A H27A 0.9300
C1B C2B 1.362(9)
C1B C14B 1.374(8)
C1B H1B 0.9300
C2B C3B 1.409(9)
C2B H2B 0.9300
C3B C4B 1.378(8)
C3B H3B 0.9300
C4B C5B 1.387(7)
C4B H4B 0.9300
C5B C14B 1.389(7)
C5B N2B 1.436(6)
C7B C8B 1.377(8)
C7B C12B 1.388(7)
C7B N2B 1.420(7)
C8B C9B 1.374(8)
C8B H8B 0.9300
C9B C10B 1.337(9)
C9B H9B 0.9300
C10B C11B 1.371(9)
C10B H10B 0.9300
C11B C12B 1.430(8)
C11B H11B 0.9300
C12B C13B 1.476(8)
C13B N1B 1.310(8)
C13B O1B 1.310(6)
N1B C14B 1.445(8)
O1B H1B1 0.8200
O1B' H1B' 0.8200
O2B C15B 1.215(6)
N3B C21B 1.453(6)
N3B C16B 1.458(7)
N3B C17B 1.464(7)
N4B C27B 1.348(7)
N4B C25B 1.365(7)
N4B C24B 1.439(7)
N5B C27B 1.318(7)
N5B C26B 1.369(7)
C15B N2B 1.380(7)
C15B C16B 1.510(8)
C16B H16C 0.9700
C16B H16D 0.9700
C17B C18B 1.506(8)
C17B H17C 0.9700
C17B H17D 0.9700
C18B C19B 1.518(7)
C18B H18C 0.9700
C18B H18D 0.9700
C19B C20B 1.509(8)
C19B C22B 1.525(7)
C19B H19B 0.9800
C20B C21B 1.499(8)
C20B H20C 0.9700
C20B H20D 0.9700
C21B H21C 0.9700
C21B H21D 0.9700
C22B C23B 1.508(7)
C22B H22C 0.9700
C22B H22D 0.9700
C23B C24B 1.510(8)
C23B H23C 0.9700
C23B H23D 0.9700
C24B H24C 0.9700
C24B H24D 0.9700
C25B C26B 1.345(8)
C25B H25B 0.9300
C26B H26B 0.9300
C27B H27B 0.9300
C1E C2E 1.421(14)
C1E H1E1 0.9600
C1E H1E2 0.9600
C1E H1E3 0.9600
C2E O1E 1.432(12)
C2E H2E1 0.9700
C2E H2E2 0.9700
O1E H1E 0.8200
C1E' H1E4 0.9600
C1E' H1E5 0.9600
C1E' H1E6 0.9600
O1F C2F 1.339(7)
O1F H1F 0.8200
C1F C2F 1.405(10)
C1F H1F1 0.9600
C1F H1F2 0.9600
C1F H1F3 0.9600
C2F H2F1 0.9700
C2F H2F2 0.9700

loop_
_geom_hbond_atom_site_label_D
_geom_hbond_atom_site_label_H
_geom_hbond_atom_site_label_A
_geom_hbond_site_symmetry_A
_geom_hbond_distance_DH
_geom_hbond_distance_HA
_geom_hbond_distance_DA
_geom_hbond_angle_DHA
O1A H1A1 N1B . 0.82 2.05 2.835(7) 160.1
O1B H1B1 N1A . 0.82 2.05 2.824(6) 157.9
O1A' H1A' N1B' . 0.82 2.00 2.755(13) 153.7
O1B' H1B' N1A' . 0.82 2.08 2.857(14) 158.6
C10A H10A C1A 2_666 0.93 2.94 3.655(8) 135.0
O1F H1F N5B 1_455 0.82 1.97 2.779(7) 167.2
O1E H1E N5A 1_665 0.82 2.36 2.70(3) 105.7
C2A H2A O1F 2_566 0.93 2.60 3.433(8) 149.2

loop_
_geom_torsion_atom_site_label_1
_geom_torsion_atom_site_label_2
_geom_torsion_atom_site_label_3
_geom_torsion_atom_site_label_4
_geom_torsion
C14A C1A C2A C3A -0.2(9)
C1A C2A C3A C4A 0.0(9)
C2A C3A C4A C5A -0.1(8)
C3A C4A C5A C14A 0.6(8)
C3A C4A C5A N2A 178.8(5)
C4A C5A N2A C15A 69.8(7)
C14A C5A N2A C15A -111.9(6)
C4A C5A N2A C7A -112.3(5)
C14A C5A N2A C7A 66.0(6)
C15A N2A C7A C8A -66.0(6)
C5A N2A C7A C8A 116.0(5)
C15A N2A C7A C12A 113.4(5)
C5A N2A C7A C12A -64.7(6)
C12A C7A C8A C9A 0.6(8)
N2A C7A C8A C9A 179.9(4)
C7A C8A C9A C10A 1.3(8)
C8A C9A C10A C11A -1.7(8)
C9A C10A C11A C12A 0.1(8)
C10A C11A C12A C7A 1.8(8)
C10A C11A C12A C13A -176.8(5)
C8A C7A C12A C11A -2.1(7)
N2A C7A C12A C11A 178.6(4)
C8A C7A C12A C13A 176.4(5)
N2A C7A C12A C13A -2.9(7)
C11A C12A C13A N1A -143.5(5)
C7A C12A C13A N1A 38.1(8)
C11A C12A C13A O1A 31.4(7)
C7A C12A C13A O1A -147.1(5)
O1A C13A N1A C14A -170.3(5)
C12A C13A N1A C14A 4.1(8)
C2A C1A C14A C5A 0.7(8)
C2A C1A C14A N1A 179.3(5)
C4A C5A C14A C1A -0.8(8)
N2A C5A C14A C1A -179.1(5)
C4A C5A C14A N1A -179.5(5)
N2A C5A C14A N1A 2.3(7)
C13A N1A C14A C1A 138.5(6)
C13A N1A C14A C5A -42.9(8)
C7A N2A C15A O2A 6.0(8)
C5A N2A C15A O2A -176.2(5)
C7A N2A C15A C16A -170.1(4)
C5A N2A C15A C16A 7.7(7)
C21A N3A C16A C15A -160.6(4)
C17A N3A C16A C15A 74.5(5)
O2A C15A C16A N3A -116.4(6)
N2A C15A C16A N3A 59.7(6)
C21A N3A C17A C18A 58.5(6)
C16A N3A C17A C18A -176.4(4)
N3A C17A C18A C19A -57.7(6)
C17A C18A C19A C22A 179.0(5)
C17A C18A C19A C20A 55.2(6)
C22A C19A C20A C21A 179.6(5)
C18A C19A C20A C21A -55.8(6)
C16A N3A C21A C20A 177.9(4)
C17A N3A C21A C20A -58.0(6)
C19A C20A C21A N3A 58.3(6)
C20A C19A C22A C23A -168.7(5)
C18A C19A C22A C23A 70.2(6)
C19A C22A C23A C24A -176.8(5)
C27A N4A C24A C23A 125.8(6)
C25A N4A C24A C23A -56.4(8)
C22A C23A C24A N4A -59.5(7)
C27A N4A C25A C26A -0.3(6)
C24A N4A C25A C26A -178.5(5)
N4A C25A C26A N5A 0.7(7)
C27A N5A C26A C25A -0.9(7)
C26A N5A C27A N4A 0.7(7)
C25A N4A C27A N5A -0.3(7)
C24A N4A C27A N5A 177.9(5)
C14B C1B C2B C3B 1.3(10)
C1B C2B C3B C4B -2.7(10)
C2B C3B C4B C5B 0.0(9)
C3B C4B C5B C14B 4.1(9)
C3B C4B C5B N2B -176.6(5)
C12B C7B C8B C9B -1.4(9)
N2B C7B C8B C9B 178.8(5)
C7B C8B C9B C10B -0.3(9)
C8B C9B C10B C11B 0.8(10)
C9B C10B C11B C12B 0.3(10)
C8B C7B C12B C11B 2.4(8)
N2B C7B C12B C11B -177.8(5)
C8B C7B C12B C13B 179.5(5)
N2B C7B C12B C13B -0.6(8)
C10B C11B C12B C7B -1.9(9)
C10B C11B C12B C13B -179.1(6)
C7B C12B C13B N1B 31.0(9)
C11B C12B C13B N1B -151.9(6)
C7B C12B C13B O1B -153.4(5)
C11B C12B C13B O1B 23.7(7)
O1B C13B N1B C14B -165.9(5)
C12B C13B N1B C14B 9.3(9)
C2B C1B C14B C5B 2.6(9)
C2B C1B C14B N1B 179.4(6)
C4B C5B C14B C1B -5.4(8)
N2B C5B C14B C1B 175.3(5)
C4B C5B C14B N1B 177.9(5)
N2B C5B C14B N1B -1.4(8)
C13B N1B C14B C1B 141.9(6)
C13B N1B C14B C5B -41.4(9)
C21B N3B C16B C15B -157.8(5)
C17B N3B C16B C15B 76.2(6)
O2B C15B C16B N3B -117.8(6)
N2B C15B C16B N3B 57.9(7)
C21B N3B C17B C18B 60.5(6)
C16B N3B C17B C18B -172.0(5)
O2B C15B N2B C7B 7.3(8)
C16B C15B N2B C7B -168.4(5)
O2B C15B N2B C5B -177.3(5)
C16B C15B N2B C5B 6.9(7)
C8B C7B N2B C15B -67.8(7)
C12B C7B N2B C15B 112.4(6)
C8B C7B N2B C5B 116.5(6)
C12B C7B N2B C5B -63.3(7)
C4B C5B N2B C15B 71.5(7)
C14B C5B N2B C15B -109.2(6)
C4B C5B N2B C7B -112.9(6)
C14B C5B N2B C7B 66.4(7)
N3B C17B C18B C19B -55.0(6)
C17B C18B C19B C20B 49.5(7)
C17B C18B C19B C22B 174.2(5)
C18B C19B C20B C21B -51.2(7)
C22B C19B C20B C21B -176.0(5)
C16B N3B C21B C20B 173.2(5)
C17B N3B C21B C20B -61.0(7)
C19B C20B C21B N3B 57.5(7)
C20B C19B C22B C23B -177.5(5)
C18B C19B C22B C23B 59.6(7)
C19B C22B C23B C24B -176.2(5)
C27B N4B C24B C23B 111.0(7)
C25B N4B C24B C23B -72.6(8)
C22B C23B C24B N4B -60.8(7)
C27B N4B C25B C26B 0.0(6)
C24B N4B C25B C26B -177.0(5)
N4B C25B C26B N5B 0.2(7)
C27B N5B C26B C25B -0.3(7)
C26B N5B C27B N4B 0.3(7)
C25B N4B C27B N5B -0.2(7)
C24B N4B C27B N5B 176.8(5)
